data_4107214
loop_
_publ_author_name
'Simon S. Iremonger'
'Junmei Liang'
'Ramanathan Vaidhyanathan'
'Isaac Martens'
'George K. H. Shimizu'
'Thomas D. Daff'
'Mohammad Zein Aghaji'
'Saeid Yeganegi'
'Tom K. Woo'

_publ_contact_author
;
George K. H. Shimizu
Department of Chemistry
University of Calgary
Calgary, T2N1N4 (CANADA)
Fax: (001) 403-289-9488
E-mail: gshimizu@ucalgary.ca
;
_publ_contact_author_email gshimizu@ucalgary.ca
_publ_contact_author_fax '(001) 403-289-9488'
_publ_contact_author_phone '(001) 403-220-5347'
_publ_section_title
;
 Phosphonate Monoesters as Carboxylate-like Linkers for Metal Organic
 Frameworks
;
_journal_name_full 'Journal of the American Chemical Society'
_journal_page_first 20048
_journal_page_last 20051
_journal_paper_doi 10.1021/ja207606u
_journal_volume 133
_journal_year 2011
_chemical_formula_moiety (C10H14CuO6P2)
_chemical_formula_sum 'C10 H14 Cu O6 P2'
_chemical_formula_weight 355.69
_chemical_name_common 'Copper benzenediphosphonateester'
_chemical_name_systematic
; 
 Copper benzene-1,4-diphosphonatodiethylester 
;
_space_group_IT_number 15
_symmetry_cell_setting monoclinic
_symmetry_space_group_name_Hall '-C 2yc'
_symmetry_space_group_name_H-M 'C 1 2/c 1'
_atom_sites_solution_hydrogens geom
_atom_sites_solution_primary direct
_atom_sites_solution_secondary difmap
_audit_creation_method SHELXL-97
_cell_angle_alpha 90.00
_cell_angle_beta 90.748(4)
_cell_angle_gamma 90.00
_cell_formula_units_Z 4
_cell_length_a 18.566(2)
_cell_length_b 7.7903(6)
_cell_length_c 9.7596(12)
_cell_measurement_reflns_used 2722
_cell_measurement_temperature 223(2)
_cell_measurement_theta_max 25.0
_cell_measurement_theta_min 4.2
_cell_volume 1411.5(3)
_computing_cell_refinement 'Bruker SAINT'
_computing_data_collection 'Bruker APEX2'
_computing_data_reduction 'Bruker SAINT'
_computing_molecular_graphics 'Bruker SHELXTL'
_computing_publication_material Mercury-CCDC
_computing_structure_refinement 'SHELXL-97 (Sheldrick, 2008)'
_computing_structure_solution 'SHELXS-97 (Sheldrick, 2008)'
_diffrn_ambient_temperature 223(2)
_diffrn_measured_fraction_theta_full 0.975
_diffrn_measured_fraction_theta_max 0.975
_diffrn_measurement_device_type 'Bruker APEX-II CCD'
_diffrn_measurement_method '\f and \w scans'
_diffrn_radiation_monochromator graphite
_diffrn_radiation_source 'fine-focus sealed tube'
_diffrn_radiation_type MoK\a
_diffrn_radiation_wavelength 0.71073
_diffrn_reflns_av_R_equivalents 0.0778
_diffrn_reflns_av_sigmaI/netI 0.0612
_diffrn_reflns_limit_h_max 21
_diffrn_reflns_limit_h_min -22
_diffrn_reflns_limit_k_max 9
_diffrn_reflns_limit_k_min -9
_diffrn_reflns_limit_l_max 8
_diffrn_reflns_limit_l_min -11
_diffrn_reflns_number 2722
_diffrn_reflns_theta_full 25.03
_diffrn_reflns_theta_max 25.03
_diffrn_reflns_theta_min 4.18
_exptl_absorpt_coefficient_mu 1.791
_exptl_absorpt_correction_type none
_exptl_crystal_colour blue-green
_exptl_crystal_density_diffrn 1.674
_exptl_crystal_description block
_exptl_crystal_F_000 724
_exptl_crystal_size_max 0.08
_exptl_crystal_size_mid 0.06
_exptl_crystal_size_min 0.05
_refine_diff_density_max 0.810
_refine_diff_density_min -0.934
_refine_diff_density_rms 0.148
_refine_ls_extinction_coef none
_refine_ls_extinction_expression Fc^*^=kFc[1+0.001xFc^2^\l^3^/sin(2\q)]^-1/4^
_refine_ls_extinction_method SHELXL
_refine_ls_goodness_of_fit_ref 1.104
_refine_ls_hydrogen_treatment constr
_refine_ls_matrix_type full
_refine_ls_number_parameters 80
_refine_ls_number_reflns 1211
_refine_ls_number_restraints 0
_refine_ls_restrained_S_all 1.104
_refine_ls_R_factor_all 0.0793
_refine_ls_R_factor_gt 0.0730
_refine_ls_shift/su_max 0.000
_refine_ls_shift/su_mean 0.000
_refine_ls_structure_factor_coef Fsqd
_refine_ls_weighting_details 'calc w=1/[\s^2^(Fo^2^)+(0.0985P)^2^+25.2891P] where P=(Fo^2^+2Fc^2^)/3'
_refine_ls_weighting_scheme calc
_refine_ls_wR_factor_gt 0.1952
_refine_ls_wR_factor_ref 0.2034
_reflns_number_gt 1139
_reflns_number_total 1211
_reflns_threshold_expression >2sigma(I)
_cod_data_source_file ja207606u_si_003.cif
_cod_data_source_block cubbpet
_cod_original_cell_volume 1411.4(3)
_cod_database_code 4107214

loop_
_symmetry_equiv_pos_as_xyz
'x, y, z'
'-x, y, -z+1/2'
'x+1/2, y+1/2, z'
'-x+1/2, y+1/2, -z+1/2'
'-x, -y, -z'
'x, -y, z-1/2'
'-x+1/2, -y+1/2, -z'
'x+1/2, -y+1/2, z-1/2'

loop_
_atom_site_label
_atom_site_type_symbol
_atom_site_fract_x
_atom_site_fract_y
_atom_site_fract_z
_atom_site_U_iso_or_equiv
_atom_site_adp_type
_atom_site_occupancy
_atom_site_symmetry_multiplicity
_atom_site_calc_flag
_atom_site_refinement_flags
Cu1 Cu 0.0000 1.04522(17) 0.2500 0.0228(5) Uani 1 2 d S
P1 P 0.10792(12) 1.0210(5) 0.5065(3) 0.0268(8) Uani 1 1 d .
O1 O 0.0528(3) 1.1040(10) 0.4116(7) 0.0307(16) Uani 1 1 d .
O2 O 0.0870(4) 0.9991(12) 0.6528(8) 0.0368(18) Uani 1 1 d .
O3 O 0.1327(5) 0.8446(11) 0.4425(10) 0.051(2) Uani 1 1 d .
C1 C 0.1887(5) 1.1479(14) 0.5052(10) 0.027(2) Uani 1 1 d .
C2 C 0.2238(5) 1.1948(15) 0.6261(11) 0.034(2) Uani 1 1 d .
H2 H 0.2056 1.1590 0.7109 0.040 Uiso 1 1 calc R
C3 C 0.2142(6) 1.2052(16) 0.3780(11) 0.039(3) Uani 1 1 d .
H3 H 0.1895 1.1763 0.2965 0.047 Uiso 1 1 calc R
C31 C 0.088(3) 0.678(6) 0.415(5) 0.215(19) Uiso 1 1 d .
H31A H 0.0355 0.6942 0.4224 0.258 Uiso 1 1 calc R
H31B H 0.0998 0.6190 0.3297 0.258 Uiso 1 1 calc R
C32 C 0.118(3) 0.609(7) 0.526(6) 0.24(2) Uiso 1 1 d .
H32A H 0.1649 0.6599 0.5415 0.353 Uiso 1 1 calc R
H32B H 0.1233 0.4860 0.5121 0.353 Uiso 1 1 calc R
H32C H 0.0877 0.6293 0.6043 0.353 Uiso 1 1 calc R

loop_
_atom_site_aniso_label
_atom_site_aniso_U_11
_atom_site_aniso_U_22
_atom_site_aniso_U_33
_atom_site_aniso_U_23
_atom_site_aniso_U_13
_atom_site_aniso_U_12
Cu1 0.0142(7) 0.0339(9) 0.0204(8) 0.000 0.0007(9) 0.000
P1 0.0153(11) 0.0440(19) 0.0210(12) 0.0013(10) 0.0017(11) -0.0082(12)
O1 0.014(3) 0.047(4) 0.030(4) 0.004(3) 0.002(3) -0.007(3)
O2 0.017(3) 0.066(5) 0.027(4) 0.000(4) -0.005(3) -0.013(3)
O3 0.054(5) 0.040(4) 0.059(6) -0.004(4) 0.021(4) -0.006(4)
C1 0.015(4) 0.040(6) 0.026(5) -0.001(4) 0.001(4) -0.003(4)
C2 0.018(4) 0.061(7) 0.022(5) 0.001(5) 0.000(3) -0.007(5)
C3 0.024(5) 0.059(7) 0.033(6) 0.004(5) -0.001(4) -0.019(5)

loop_
_atom_type_symbol
_atom_type_description
_atom_type_scat_dispersion_real
_atom_type_scat_dispersion_imag
_atom_type_scat_source
C C 0.0033 0.0016 'International Tables Vol C Tables 4.2.6.8 and 6.1.1.4'
H H 0.0000 0.0000 'International Tables Vol C Tables 4.2.6.8 and 6.1.1.4'
O O 0.0106 0.0060 'International Tables Vol C Tables 4.2.6.8 and 6.1.1.4'
P P 0.1023 0.0942 'International Tables Vol C Tables 4.2.6.8 and 6.1.1.4'
Cu Cu 0.3201 1.2651 'International Tables Vol C Tables 4.2.6.8 and 6.1.1.4'

loop_
_geom_angle_atom_site_label_1
_geom_angle_atom_site_label_2
_geom_angle_atom_site_label_3
_geom_angle
_geom_angle_site_symmetry_1
_geom_angle_site_symmetry_3
O1 Cu1 O1 152.1(5) . 2
O1 Cu1 O2 93.5(3) . 5_576
O1 Cu1 O2 91.5(3) 2 5_576
O1 Cu1 O2 91.5(3) . 6_575
O1 Cu1 O2 93.5(3) 2 6_575
O2 Cu1 O2 159.2(6) 5_576 6_575
O2 P1 O1 116.8(4) . .
O2 P1 O3 111.0(6) . .
O1 P1 O3 109.0(5) . .
O2 P1 C1 107.3(5) . .
O1 P1 C1 108.6(5) . .
O3 P1 C1 103.2(5) . .
P1 O1 Cu1 137.8(5) . .
P1 O2 Cu1 136.5(5) . 5_576
C31 O3 P1 129.2(18) . .
C2 C1 C3 120.5(9) . .
C2 C1 P1 121.4(8) . .
C3 C1 P1 118.1(8) . .
C1 C2 C3 120.1(10) . 7_576
C1 C2 H2 119.9 . .
C3 C2 H2 119.9 7_576 .
C2 C3 C1 119.4(10) 7_576 .
C2 C3 H3 120.3 7_576 .
C1 C3 H3 120.3 . .
C32 C31 O3 89(4) . .
C32 C31 H31A 113.8 . .
O3 C31 H31A 113.8 . .
C32 C31 H31B 113.8 . .
O3 C31 H31B 113.8 . .
H31A C31 H31B 111.1 . .
C31 C32 H32A 109.5 . .
C31 C32 H32B 109.5 . .
H32A C32 H32B 109.5 . .
C31 C32 H32C 109.5 . .
H32A C32 H32C 109.5 . .
H32B C32 H32C 109.5 . .

loop_
_geom_bond_atom_site_label_1
_geom_bond_atom_site_label_2
_geom_bond_distance
_geom_bond_site_symmetry_2
Cu1 O1 1.901(7) .
Cu1 O1 1.901(7) 2
Cu1 O2 1.915(7) 5_576
Cu1 O2 1.915(7) 6_575
P1 O2 1.494(8) .
P1 O1 1.517(7) .
P1 O3 1.581(9) .
P1 C1 1.796(10) .
O2 Cu1 1.915(7) 5_576
O3 C31 1.57(5) .
C1 C2 1.390(14) .
C1 C3 1.407(14) .
C2 C3 1.391(14) 7_576
C2 H2 0.9400 .
C3 C2 1.391(14) 7_576
C3 H3 0.9400 .
C31 C32 1.32(5) .
C31 H31A 0.9800 .
C31 H31B 0.9800 .
C32 H32A 0.9700 .
C32 H32B 0.9700 .
C32 H32C 0.9700 .
